data_1100959
loop_
_publ_author_name
'Eric J. Hawrelak'
'Wesley H. Bernskoetter'
'Emil Lobkovsky'
'Gordon T. Yee'
'Eckhard Bill'
'Paul J. Chirik'

_publ_section_title
;
Square Planar vs Tetrahedral Geometry in Four Coordinate Iron(II) Complexes
;
_journal_name_full 'Inorganic Chemistry'
_journal_page_first 3103
_journal_page_last 3111
_journal_paper_doi 10.1021/ic048202+
_journal_volume 44
_journal_year 2005
_chemical_formula_sum 'C24 H40 Fe P2'
_chemical_formula_weight 446.35
_space_group_IT_number 14
_symmetry_cell_setting monoclinic
_symmetry_space_group_name_Hall '-P 2yn'
_symmetry_space_group_name_H-M 'P 1 21/n 1'
_atom_sites_solution_hydrogens mixed
_atom_sites_solution_primary direct
_atom_sites_solution_secondary difmap
_cell_angle_alpha 90.00
_cell_angle_beta 97.9160(10)
_cell_angle_gamma 90.00
_cell_formula_units_Z 4
_cell_length_a 9.4702(5)
_cell_length_b 13.8619(8)
_cell_length_c 18.8839(11)
_cell_measurement_reflns_used ?
_cell_measurement_temperature 173(2)
_cell_measurement_theta_max ?
_cell_measurement_theta_min ?
_cell_volume 2455.4(2)
_diffrn_ambient_temperature 173(2)
_diffrn_measurement_device_type 'Bruker 1K CCD area detector'
_diffrn_measurement_method '0.3 deg. omega scans'
_diffrn_radiation_monochromator graphite
_diffrn_radiation_source 'fine-focus sealed tube'
_diffrn_radiation_type MoK\a
_diffrn_radiation_wavelength 0.71073
_diffrn_reflns_av_R_equivalents 0.0648
_diffrn_reflns_av_sigmaI/netI 0.0837
_diffrn_reflns_limit_h_max 12
_diffrn_reflns_limit_h_min -12
_diffrn_reflns_limit_k_max 18
_diffrn_reflns_limit_k_min -17
_diffrn_reflns_limit_l_max 25
_diffrn_reflns_limit_l_min -24
_diffrn_reflns_number 17030
_diffrn_reflns_theta_max 28.33
_diffrn_reflns_theta_min 2.29
_diffrn_standards_decay_% ?
_exptl_absorpt_coefficient_mu 0.751
_exptl_absorpt_correction_T_max 0.9634
_exptl_absorpt_correction_T_min 0.8060
_exptl_absorpt_correction_type SADABS
_exptl_crystal_colour yellow
_exptl_crystal_density_diffrn 1.207
_exptl_crystal_density_meas ?
_exptl_crystal_density_method 'not measured'
_exptl_crystal_description block
_exptl_crystal_F_000 960
_exptl_crystal_size_max 0.30
_exptl_crystal_size_mid 0.20
_exptl_crystal_size_min 0.05
_refine_ls_extinction_coef ?
_refine_ls_extinction_method none
_refine_ls_goodness_of_fit_ref 0.983
_refine_ls_hydrogen_treatment mixed
_refine_ls_matrix_type full
_refine_ls_number_parameters 335
_refine_ls_number_reflns 6040
_refine_ls_number_restraints 0
_refine_ls_restrained_S_all 0.983
_refine_ls_R_factor_all 0.1064
_refine_ls_R_factor_gt 0.0543
_refine_ls_shift/su_max 0.317
_refine_ls_shift/su_mean 0.027
_refine_ls_structure_factor_coef Fsqd
_refine_ls_weighting_details 'calc w=1/[\s^2^(Fo^2^)+(0.0677P)^2^+0.8638P] where P=(Fo^2^+2Fc^2^)/3'
_refine_ls_weighting_scheme calc
_refine_ls_wR_factor_gt 0.1162
_refine_ls_wR_factor_ref 0.1362
_reflns_number_gt 3779
_reflns_number_total 6040
_reflns_threshold_expression >2sigma(I)
_cod_depositor_comments
;
The following automatic conversions were performed:
'_symmetry_cell_setting' value 'Monoclinic' changed to 'monoclinic'
according to '/home/saulius/struct/CIF-dictionaries/cif_core.dic'
dictionary named 'cif_core.dic' version 2.4.1 from 2010-06-29.

Automatic conversion script
Id: cif_fix_enum 1527 2010-12-29 10:47:43Z saulius 
;
_cod_original_sg_symbol_H-M P2(1)/n
_cod_database_code 1100959

loop_
_symmetry_equiv_pos_as_xyz
'x, y, z'
'-x+1/2, y+1/2, -z+1/2'
'-x, -y, -z'
'x-1/2, -y-1/2, z-1/2'

loop_
_atom_site_label
_atom_site_type_symbol
_atom_site_fract_x
_atom_site_fract_y
_atom_site_fract_z
_atom_site_U_iso_or_equiv
_atom_site_adp_type
_atom_site_occupancy
_atom_site_symmetry_multiplicity
_atom_site_calc_flag
_atom_site_refinement_flags
_atom_site_disorder_assembly
_atom_site_disorder_group
Fe1 Fe 0.01005(5) 0.48443(3) 0.26512(2) 0.01923(13) Uani 1 1 d . . .
P1 P 0.15789(9) 0.44315(6) 0.18616(4) 0.0245(2) Uani 1 1 d . . .
P2 P -0.13198(9) 0.53077(6) 0.34492(4) 0.0243(2) Uani 1 1 d . . .
C1 C 0.1815(5) 0.3142(3) 0.1740(2) 0.0382(9) Uani 1 1 d . . .
C2 C 0.3434(4) 0.4813(4) 0.2087(3) 0.0464(11) Uani 1 1 d . . .
C3 C 0.1172(5) 0.4848(3) 0.0940(2) 0.0402(10) Uani 1 1 d . . .
C4 C -0.2908(4) 0.6020(4) 0.3136(2) 0.0568(12) Uani 1 1 d . . .
H4A H -0.3420 0.6166 0.3540 0.085 Uiso 1 1 calc R . .
H4B H -0.3531 0.5652 0.2776 0.085 Uiso 1 1 calc R . .
H4C H -0.2625 0.6623 0.2925 0.085 Uiso 1 1 calc R . .
C5 C -0.0492(5) 0.6093(4) 0.4157(3) 0.0689(15) Uani 1 1 d . . .
H5A H -0.1188 0.6256 0.4477 0.103 Uiso 1 1 calc R . .
H5B H -0.0163 0.6685 0.3948 0.103 Uiso 1 1 calc R . .
H5C H 0.0323 0.5761 0.4429 0.103 Uiso 1 1 calc R . .
C6 C -0.2080(6) 0.4385(3) 0.3953(3) 0.0691(15) Uani 1 1 d . . .
H6A H -0.2670 0.4686 0.4279 0.104 Uiso 1 1 calc R . .
H6B H -0.1314 0.4014 0.4230 0.104 Uiso 1 1 calc R . .
H6C H -0.2671 0.3953 0.3624 0.104 Uiso 1 1 calc R . .
C7 C 0.1387(3) 0.4137(2) 0.34330(16) 0.0223(7) Uani 1 1 d . . .
C8 C 0.1125(3) 0.3156(2) 0.35719(16) 0.0228(7) Uani 1 1 d . . .
C9 C 0.1969(4) 0.2645(3) 0.41012(17) 0.0274(7) Uani 1 1 d . . .
C10 C 0.3123(4) 0.3061(3) 0.45223(17) 0.0292(8) Uani 1 1 d . . .
C11 C 0.3392(4) 0.4018(3) 0.43982(17) 0.0287(8) Uani 1 1 d . . .
C12 C 0.2568(3) 0.4558(2) 0.38730(17) 0.0258(7) Uani 1 1 d . . .
C13 C -0.0101(4) 0.2644(2) 0.31346(18) 0.0309(8) Uani 1 1 d . . .
H13A H 0.0158(6) 0.2448(5) 0.2741(9) 0.046 Uiso 1 1 calc R . .
H13B H -0.0807(16) 0.3034(8) 0.3044(3) 0.046 Uiso 1 1 calc R . .
H13C H -0.0352(7) 0.2158(11) 0.3370(5) 0.046 Uiso 1 1 calc R . .
C14 C 0.4027(4) 0.2495(3) 0.51021(18) 0.0445(11) Uani 1 1 d . . .
H14A H 0.3473(14) 0.2182(8) 0.5358(6) 0.067 Uiso 1 1 calc R . .
H14B H 0.4573(14) 0.2892(10) 0.5378(7) 0.067 Uiso 1 1 calc R . .
H14C H 0.4559(14) 0.2084(10) 0.4906(5) 0.067 Uiso 1 1 calc R . .
C15 C 0.2937(5) 0.5608(3) 0.3774(2) 0.0355(9) Uani 1 1 d . . .
C16 C -0.1213(3) 0.5470(2) 0.18501(16) 0.0227(7) Uani 1 1 d . . .
C17 C -0.0962(3) 0.6422(2) 0.16418(17) 0.0260(7) Uani 1 1 d . . .
C18 C -0.1765(4) 0.6834(3) 0.10454(18) 0.0301(8) Uani 1 1 d . . .
C19 C -0.2865(4) 0.6346(3) 0.06437(17) 0.0305(8) Uani 1 1 d . . .
C20 C -0.3142(4) 0.5415(3) 0.08521(18) 0.0301(8) Uani 1 1 d . . .
C21 C -0.2344(3) 0.4974(2) 0.14390(17) 0.0253(7) Uani 1 1 d . . .
C22 C 0.0220(4) 0.7000(3) 0.20644(19) 0.0354(9) Uani 1 1 d . . .
H22A H 0.0611(10) 0.7354(8) 0.1784(6) 0.053 Uiso 1 1 calc R . .
H22B H 0.0832(14) 0.6620(8) 0.2280(5) 0.053 Uiso 1 1 calc R . .
H22C H -0.0123(8) 0.7349(8) 0.2366(7) 0.053 Uiso 1 1 calc R . .
C23 C -0.3754(5) 0.6825(4) 0.0018(2) 0.0418(10) Uani 1 1 d . . .
C24 C -0.2674(4) 0.3951(3) 0.1631(2) 0.0355(9) Uani 1 1 d . . .
H20 H -0.381(3) 0.506(2) 0.0600(17) 0.022(9) Uiso 1 1 d . . .
H9 H 0.178(3) 0.199(2) 0.4182(16) 0.019(8) Uiso 1 1 d . . .
H3C H 0.026(5) 0.466(3) 0.074(2) 0.056(14) Uiso 1 1 d . . .
H11 H 0.414(4) 0.432(2) 0.4658(18) 0.030(9) Uiso 1 1 d . . .
H24B H -0.189(4) 0.352(2) 0.1617(17) 0.030(9) Uiso 1 1 d . . .
H18 H -0.150(3) 0.744(2) 0.0930(16) 0.023(9) Uiso 1 1 d . . .
H15C H 0.289(5) 0.596(3) 0.417(3) 0.069(15) Uiso 1 1 d . . .
H24A H -0.340(4) 0.365(3) 0.136(2) 0.055(13) Uiso 1 1 d . . .
H15B H 0.224(5) 0.596(3) 0.341(2) 0.064(13) Uiso 1 1 d . . .
H2A H 0.091(4) 0.289(3) 0.156(2) 0.049(12) Uiso 1 1 d . . .
H1A H 0.215(4) 0.282(3) 0.221(2) 0.039(10) Uiso 1 1 d . . .
H15A H 0.383(5) 0.567(4) 0.362(3) 0.082(17) Uiso 1 1 d . . .
H3B H 0.187(4) 0.461(3) 0.068(2) 0.044(11) Uiso 1 1 d . . .
H2C H 0.398(4) 0.455(3) 0.174(2) 0.044(11) Uiso 1 1 d . . .
H2B H 0.342(4) 0.544(3) 0.212(2) 0.039(12) Uiso 1 1 d . . .
H3A H 0.117(4) 0.562(3) 0.092(2) 0.053(12) Uiso 1 1 d . . .
H2A H 0.387(5) 0.455(3) 0.257(2) 0.060(14) Uiso 1 1 d . . .
H23C H -0.409(4) 0.638(3) -0.035(2) 0.054(13) Uiso 1 1 d . . .
H23B H -0.314(5) 0.725(4) -0.019(2) 0.076(16) Uiso 1 1 d . . .
H24C H -0.302(4) 0.389(3) 0.209(2) 0.049(12) Uiso 1 1 d . . .
H23A H -0.456(5) 0.706(4) 0.019(3) 0.078(16) Uiso 1 1 d . . .
H1C H 0.250(5) 0.303(3) 0.141(2) 0.065(14) Uiso 1 1 d . . .

loop_
_atom_site_aniso_label
_atom_site_aniso_U_11
_atom_site_aniso_U_22
_atom_site_aniso_U_33
_atom_site_aniso_U_23
_atom_site_aniso_U_13
_atom_site_aniso_U_12
Fe1 0.0196(2) 0.0184(2) 0.0190(2) 0.00011(18) 0.00033(16) 0.00045(18)
P1 0.0259(4) 0.0241(5) 0.0238(4) 0.0005(3) 0.0045(3) 0.0037(4)
P2 0.0244(4) 0.0266(5) 0.0219(4) -0.0017(3) 0.0033(3) 0.0005(4)
C1 0.053(3) 0.031(2) 0.032(2) -0.0005(17) 0.0113(19) 0.0119(19)
C2 0.028(2) 0.063(3) 0.050(3) -0.009(2) 0.0130(19) -0.007(2)
C3 0.049(3) 0.049(3) 0.0252(19) 0.0076(18) 0.0134(18) 0.019(2)
C4 0.046(3) 0.077(3) 0.049(3) -0.002(2) 0.012(2) 0.023(2)
C5 0.054(3) 0.086(4) 0.069(3) -0.048(3) 0.017(2) -0.015(3)
C6 0.092(4) 0.049(3) 0.076(3) 0.017(3) 0.048(3) 0.006(3)
C7 0.0224(16) 0.0249(17) 0.0195(15) 0.0012(13) 0.0030(12) 0.0015(13)
C8 0.0229(16) 0.0249(17) 0.0213(15) 0.0001(13) 0.0061(13) -0.0003(13)
C9 0.0334(19) 0.0235(18) 0.0275(17) 0.0044(14) 0.0122(15) 0.0052(15)
C10 0.0293(18) 0.038(2) 0.0210(16) 0.0035(14) 0.0061(14) 0.0129(15)
C11 0.0235(18) 0.039(2) 0.0226(17) -0.0066(15) -0.0007(14) 0.0005(15)
C12 0.0255(17) 0.0257(18) 0.0257(16) -0.0054(13) 0.0016(14) 0.0000(13)
C13 0.0314(19) 0.0260(18) 0.0357(19) 0.0028(15) 0.0064(15) -0.0035(15)
C14 0.052(3) 0.050(3) 0.0293(19) 0.0044(18) -0.0010(18) 0.018(2)
C15 0.035(2) 0.030(2) 0.039(2) -0.0043(18) 0.0002(18) -0.0072(17)
C16 0.0217(16) 0.0262(17) 0.0207(15) 0.0006(13) 0.0051(13) 0.0056(13)
C17 0.0263(17) 0.0262(18) 0.0262(17) -0.0001(14) 0.0059(14) 0.0044(14)
C18 0.036(2) 0.0257(19) 0.0310(19) 0.0063(15) 0.0135(16) 0.0099(16)
C19 0.0305(18) 0.040(2) 0.0207(16) 0.0029(15) 0.0031(14) 0.0141(16)
C20 0.0245(18) 0.040(2) 0.0248(17) -0.0059(15) -0.0022(14) 0.0029(15)
C21 0.0247(17) 0.0285(19) 0.0229(16) -0.0002(13) 0.0040(13) 0.0017(13)
C22 0.040(2) 0.029(2) 0.037(2) 0.0031(16) 0.0062(16) -0.0022(16)
C23 0.044(3) 0.051(3) 0.029(2) 0.0103(19) 0.0020(19) 0.016(2)
C24 0.032(2) 0.032(2) 0.041(2) -0.0025(17) -0.0036(18) -0.0044(17)

loop_
_atom_type_symbol
_atom_type_description
_atom_type_scat_dispersion_real
_atom_type_scat_dispersion_imag
_atom_type_scat_source
C C 0.0033 0.0016 'International Tables Vol C Tables 4.2.6.8 and 6.1.1.4'
H H 0.0000 0.0000 'International Tables Vol C Tables 4.2.6.8 and 6.1.1.4'
P P 0.1023 0.0942 'International Tables Vol C Tables 4.2.6.8 and 6.1.1.4'
Fe Fe 0.3463 0.8444 'International Tables Vol C Tables 4.2.6.8 and 6.1.1.4'
